data_7115339
loop_
_publ_author_name
'Manjusha V. Karkhelikar'
'Rajeev R. Jha'
'B. Sridhar'
'Pravin R. Likhar'
'Akhilesh K. Verma'

_publ_section_title
;
 An expedient approach to pyrrolo[3,2-c]quinolines via regioselective
 formation of the pyrrole nucleus over indoles
;
_journal_name_full Chem.Commun.
_journal_page_first 8526
_journal_paper_doi 10.1039/C4cc02466D
_journal_volume 50
_journal_year 2014
_chemical_formula_moiety 'C24 H26 N2 O6 S, C H Cl3'
_chemical_formula_sum 'C25 H27 Cl3 N2 O6 S'
_chemical_formula_weight 589.90
_chemical_name_systematic
; 
 ? 
;
_space_group_IT_number 14
_symmetry_cell_setting monoclinic
_symmetry_space_group_name_Hall '-P 2yn'
_symmetry_space_group_name_H-M 'P 1 21/n 1'
_atom_sites_solution_hydrogens geom
_atom_sites_solution_primary direct
_atom_sites_solution_secondary difmap
_audit_creation_method SHELXL-97
_cell_angle_alpha 90.00
_cell_angle_beta 94.435(2)
_cell_angle_gamma 90.00
_cell_formula_units_Z 4
_cell_length_a 17.5098(18)
_cell_length_b 8.4729(9)
_cell_length_c 18.956(2)
_cell_measurement_reflns_used 6143
_cell_measurement_temperature 294(2)
_cell_measurement_theta_max 28.13
_cell_measurement_theta_min 2.37
_cell_volume 2803.9(5)
_computing_cell_refinement 'SAINT (Bruker, 2001)'
_computing_data_collection 'SMART (Bruker, 2001)'
_computing_data_reduction SAINT
_computing_molecular_graphics 'SHELXTL/PC (Sheldrick, 1990)'
_computing_publication_material SHELXL97
_computing_structure_refinement 'SHELXL-97 (Sheldrick, 2008)'
_computing_structure_solution 'SHELXS-97 (Sheldrick, 2008)'
_diffrn_ambient_temperature 294(2)
_diffrn_measured_fraction_theta_full 1.000
_diffrn_measured_fraction_theta_max 1.000
_diffrn_measurement_device 'Bruker SMART APEX CCD area-detector'
_diffrn_measurement_device_type 'CCD Area Detector'
_diffrn_measurement_method '\w scan'
_diffrn_radiation_monochromator graphite
_diffrn_radiation_source 'fine-focus sealed tube'
_diffrn_radiation_type MoK\a
_diffrn_radiation_wavelength 0.71073
_diffrn_reflns_av_R_equivalents 0.0223
_diffrn_reflns_av_sigmaI/netI 0.0157
_diffrn_reflns_limit_h_max 20
_diffrn_reflns_limit_h_min -20
_diffrn_reflns_limit_k_max 10
_diffrn_reflns_limit_k_min -10
_diffrn_reflns_limit_l_max 22
_diffrn_reflns_limit_l_min -22
_diffrn_reflns_number 25991
_diffrn_reflns_theta_full 25.00
_diffrn_reflns_theta_max 25.00
_diffrn_reflns_theta_min 1.53
_diffrn_standards_number 0
_exptl_absorpt_coefficient_mu 0.443
_exptl_absorpt_correction_type none
_exptl_crystal_colour colorless
_exptl_crystal_density_diffrn 1.397
_exptl_crystal_density_method 'not measured'
_exptl_crystal_description block
_exptl_crystal_F_000 1224
_exptl_crystal_size_max 0.15
_exptl_crystal_size_mid 0.13
_exptl_crystal_size_min 0.07
_refine_diff_density_max 0.425
_refine_diff_density_min -0.430
_refine_diff_density_rms 0.046
_refine_ls_extinction_method none
_refine_ls_goodness_of_fit_ref 1.037
_refine_ls_hydrogen_treatment constr
_refine_ls_matrix_type full
_refine_ls_number_parameters 337
_refine_ls_number_reflns 4925
_refine_ls_number_restraints 0
_refine_ls_restrained_S_all 1.037
_refine_ls_R_factor_all 0.0504
_refine_ls_R_factor_gt 0.0448
_refine_ls_shift/su_max 0.001
_refine_ls_shift/su_mean 0.000
_refine_ls_structure_factor_coef Fsqd
_refine_ls_weighting_details 'calc w=1/[\s^2^(Fo^2^)+(0.0601P)^2^+1.8944P] where P=(Fo^2^+2Fc^2^)/3'
_refine_ls_weighting_scheme calc
_refine_ls_wR_factor_gt 0.1200
_refine_ls_wR_factor_ref 0.1253
_reflns_number_gt 4315
_reflns_number_total 4925
_reflns_threshold_expression I>2\s(I)
_cod_data_source_file c4cc02466d2.cif
_cod_data_source_block ar37
_cod_original_sg_symbol_H-M 'P 21/n'
_cod_database_code 7115339

loop_
_symmetry_equiv_pos_as_xyz
'x, y, z'
'-x+1/2, y+1/2, -z+1/2'
'-x, -y, -z'
'x-1/2, -y-1/2, z-1/2'

loop_
_atom_site_label
_atom_site_type_symbol
_atom_site_fract_x
_atom_site_fract_y
_atom_site_fract_z
_atom_site_U_iso_or_equiv
_atom_site_adp_type
_atom_site_occupancy
_atom_site_symmetry_multiplicity
_atom_site_calc_flag
_atom_site_refinement_flags
C1 C 0.58156(11) 0.6520(2) 0.81093(10) 0.0349(4) Uani 1 1 d .
C2 C 0.53094(11) 0.5137(2) 0.80746(10) 0.0355(4) Uani 1 1 d .
C3 C 0.55329(13) 0.3612(3) 0.78922(12) 0.0447(5) Uani 1 1 d .
H3 H 0.6009 0.3450 0.7719 0.054 Uiso 1 1 calc R
C4 C 0.50462(14) 0.2345(3) 0.79688(13) 0.0513(6) Uani 1 1 d .
H4 H 0.5188 0.1343 0.7828 0.062 Uiso 1 1 calc R
C5 C 0.43483(13) 0.2563(3) 0.82549(14) 0.0518(6) Uani 1 1 d .
H5 H 0.4036 0.1700 0.8326 0.062 Uiso 1 1 calc R
C6 C 0.41155(12) 0.4065(3) 0.84345(12) 0.0449(5) Uani 1 1 d .
H6 H 0.3648 0.4206 0.8628 0.054 Uiso 1 1 calc R
C7 C 0.45801(11) 0.5358(2) 0.83259(10) 0.0356(4) Uani 1 1 d .
C8 C 0.49558(11) 0.7945(2) 0.88719(10) 0.0354(4) Uani 1 1 d .
H9 H 0.4785 0.9046 0.8842 0.042 Uiso 1 1 calc R
C9 C 0.56801(11) 0.7790(2) 0.84978(10) 0.0354(4) Uani 1 1 d .
C10 C 0.63533(11) 0.8907(3) 0.85499(12) 0.0431(5) Uani 1 1 d .
H10A H 0.6486 0.9228 0.9035 0.052 Uiso 1 1 calc R
H10B H 0.6253 0.9837 0.8259 0.052 Uiso 1 1 calc R
C11 C 0.69802(12) 0.7879(3) 0.82673(12) 0.0455(5) Uani 1 1 d .
H11A H 0.7291 0.8496 0.7967 0.055 Uiso 1 1 calc R
H11B H 0.7310 0.7448 0.8655 0.055 Uiso 1 1 calc R
C12 C 0.61340(13) 0.8301(3) 0.66311(12) 0.0446(5) Uani 1 1 d .
C13 C 0.64955(14) 0.9752(3) 0.65930(15) 0.0574(6) Uani 1 1 d .
H13 H 0.7008 0.9857 0.6753 0.069 Uiso 1 1 calc R
C14 C 0.60934(15) 1.1040(3) 0.63170(16) 0.0647(7) Uani 1 1 d .
H14 H 0.6339 1.2010 0.6298 0.078 Uiso 1 1 calc R
C15 C 0.53283(15) 1.0916(3) 0.60674(15) 0.0611(7) Uani 1 1 d .
C16 C 0.49759(16) 0.9468(4) 0.61200(18) 0.0738(8) Uani 1 1 d .
H16 H 0.4462 0.9368 0.5963 0.089 Uiso 1 1 calc R
C17 C 0.53665(15) 0.8157(3) 0.63998(16) 0.0636(7) Uani 1 1 d .
H17 H 0.5116 0.7194 0.6432 0.076 Uiso 1 1 calc R
C18 C 0.4905(2) 1.2351(4) 0.5764(2) 0.0907(11) Uani 1 1 d .
H18A H 0.4868 1.3125 0.6130 0.136 Uiso 1 1 calc R
H18B H 0.4401 1.2048 0.5580 0.136 Uiso 1 1 calc R
H18C H 0.5179 1.2789 0.5391 0.136 Uiso 1 1 calc R
C19 C 0.50818(12) 0.7478(3) 0.96598(11) 0.0421(5) Uani 1 1 d .
H19A H 0.5245 0.6385 0.9698 0.051 Uiso 1 1 calc R
H19B H 0.5481 0.8130 0.9892 0.051 Uiso 1 1 calc R
C20 C 0.43488(14) 0.7692(3) 1.00171(11) 0.0455(5) Uani 1 1 d .
C21 C 0.32939(15) 0.6434(4) 1.04805(17) 0.0693(8) Uani 1 1 d .
H21A H 0.2899 0.6774 1.0134 0.104 Uiso 1 1 calc R
H21B H 0.3340 0.7180 1.0863 0.104 Uiso 1 1 calc R
H21C H 0.3164 0.5417 1.0659 0.104 Uiso 1 1 calc R
C22 C 0.36539(12) 0.7576(3) 0.83244(12) 0.0435(5) Uani 1 1 d .
C23 C 0.24039(13) 0.7026(4) 0.77784(16) 0.0647(7) Uani 1 1 d .
H23A H 0.2225 0.6664 0.7309 0.078 Uiso 1 1 calc R
H23B H 0.2354 0.8166 0.7790 0.078 Uiso 1 1 calc R
C24 C 0.19352(18) 0.6315(6) 0.8306(2) 0.1004(12) Uani 1 1 d .
H24A H 0.2100 0.6708 0.8768 0.151 Uiso 1 1 calc R
H24B H 0.1993 0.5188 0.8299 0.151 Uiso 1 1 calc R
H24C H 0.1407 0.6584 0.8196 0.151 Uiso 1 1 calc R
N1 N 0.65767(9) 0.6574(2) 0.78500(9) 0.0386(4) Uani 1 1 d .
N2 N 0.43601(9) 0.6939(2) 0.84991(9) 0.0363(4) Uani 1 1 d .
O1 O 0.62590(11) 0.52526(19) 0.66916(9) 0.0575(4) Uani 1 1 d .
O2 O 0.74403(9) 0.6855(2) 0.68863(9) 0.0586(5) Uani 1 1 d .
O3 O 0.40663(14) 0.8940(2) 1.01380(14) 0.0919(8) Uani 1 1 d .
O4 O 0.40154(9) 0.63311(19) 1.01568(10) 0.0565(4) Uani 1 1 d .
O5 O 0.34609(9) 0.8890(2) 0.84994(11) 0.0658(5) Uani 1 1 d .
O6 O 0.32052(9) 0.6586(2) 0.79301(10) 0.0586(5) Uani 1 1 d .
S1 S 0.66430(3) 0.66317(6) 0.69760(3) 0.04359(16) Uani 1 1 d .
C25 C 0.27769(16) 0.5728(4) 0.55769(14) 0.0640(7) Uani 1 1 d .
H25 H 0.2370 0.5003 0.5697 0.077 Uiso 1 1 calc R
Cl1 Cl 0.23610(8) 0.75854(14) 0.53941(6) 0.1222(4) Uani 1 1 d .
Cl2 Cl 0.34590(6) 0.58063(15) 0.62951(5) 0.1068(4) Uani 1 1 d .
Cl3 Cl 0.31659(5) 0.50109(12) 0.48224(4) 0.0887(3) Uani 1 1 d .

loop_
_atom_site_aniso_label
_atom_site_aniso_U_11
_atom_site_aniso_U_22
_atom_site_aniso_U_33
_atom_site_aniso_U_23
_atom_site_aniso_U_13
_atom_site_aniso_U_12
C1 0.0316(10) 0.0354(10) 0.0385(10) -0.0002(8) 0.0088(8) 0.0007(8)
C2 0.0348(10) 0.0353(10) 0.0368(10) -0.0005(8) 0.0052(8) -0.0008(8)
C3 0.0415(11) 0.0379(11) 0.0551(13) -0.0042(10) 0.0065(10) 0.0029(9)
C4 0.0541(14) 0.0316(11) 0.0674(15) -0.0035(10) -0.0011(11) 0.0005(10)
C5 0.0451(13) 0.0382(12) 0.0709(16) 0.0065(11) -0.0038(11) -0.0098(10)
C6 0.0336(10) 0.0444(12) 0.0564(13) 0.0024(10) 0.0025(9) -0.0065(9)
C7 0.0334(10) 0.0349(10) 0.0381(10) -0.0005(8) 0.0008(8) -0.0006(8)
C8 0.0330(10) 0.0313(10) 0.0429(11) -0.0032(8) 0.0092(8) 0.0000(8)
C9 0.0325(10) 0.0340(10) 0.0406(10) -0.0011(8) 0.0086(8) -0.0006(8)
C10 0.0355(11) 0.0392(11) 0.0557(13) -0.0082(10) 0.0106(9) -0.0045(9)
C11 0.0337(11) 0.0477(12) 0.0559(13) -0.0088(10) 0.0093(9) -0.0050(9)
C12 0.0445(12) 0.0459(12) 0.0447(12) -0.0020(10) 0.0119(9) 0.0004(10)
C13 0.0430(12) 0.0529(14) 0.0766(17) 0.0091(13) 0.0064(11) -0.0040(11)
C14 0.0579(15) 0.0515(15) 0.0853(19) 0.0099(13) 0.0084(13) -0.0039(12)
C15 0.0576(15) 0.0620(16) 0.0647(16) 0.0081(13) 0.0097(12) 0.0086(13)
C16 0.0456(14) 0.081(2) 0.093(2) 0.0063(17) -0.0070(14) 0.0012(14)
C17 0.0504(14) 0.0558(15) 0.0838(19) 0.0024(14) 0.0007(13) -0.0097(12)
C18 0.078(2) 0.082(2) 0.113(3) 0.025(2) 0.0092(19) 0.0208(18)
C19 0.0429(11) 0.0421(12) 0.0422(11) -0.0062(9) 0.0090(9) -0.0030(9)
C20 0.0569(13) 0.0402(12) 0.0414(11) -0.0078(9) 0.0168(10) -0.0032(10)
C21 0.0564(16) 0.0726(18) 0.0826(19) 0.0044(15) 0.0303(14) -0.0068(13)
C22 0.0341(11) 0.0467(13) 0.0503(12) -0.0006(10) 0.0081(9) 0.0031(9)
C23 0.0351(12) 0.0773(18) 0.0798(18) -0.0034(15) -0.0089(12) 0.0086(12)
C24 0.0538(18) 0.137(3) 0.112(3) 0.023(3) 0.0147(18) 0.008(2)
N1 0.0334(8) 0.0382(9) 0.0457(10) -0.0039(7) 0.0128(7) -0.0013(7)
N2 0.0291(8) 0.0365(9) 0.0439(9) -0.0036(7) 0.0062(7) 0.0003(7)
O1 0.0791(12) 0.0452(9) 0.0506(9) -0.0125(7) 0.0200(8) -0.0029(8)
O2 0.0479(9) 0.0636(11) 0.0684(11) 0.0053(9) 0.0305(8) 0.0094(8)
O3 0.1128(18) 0.0451(11) 0.129(2) -0.0148(11) 0.0821(16) -0.0004(11)
O4 0.0549(10) 0.0455(9) 0.0726(11) -0.0010(8) 0.0269(8) -0.0037(7)
O5 0.0415(9) 0.0520(10) 0.1038(15) -0.0144(10) 0.0052(9) 0.0101(8)
O6 0.0377(8) 0.0625(11) 0.0730(11) -0.0144(9) -0.0112(8) 0.0093(8)
S1 0.0454(3) 0.0410(3) 0.0469(3) -0.0038(2) 0.0202(2) 0.0034(2)
C25 0.0643(16) 0.0711(18) 0.0585(15) -0.0069(13) 0.0168(12) -0.0092(14)
Cl1 0.1542(10) 0.0992(8) 0.1148(8) -0.0178(6) 0.0217(7) 0.0461(7)
Cl2 0.1024(7) 0.1464(10) 0.0697(5) -0.0115(6) -0.0062(5) -0.0217(6)
Cl3 0.0979(6) 0.1004(6) 0.0705(5) -0.0223(4) 0.0237(4) 0.0126(5)

loop_
_atom_type_symbol
_atom_type_description
_atom_type_scat_dispersion_real
_atom_type_scat_dispersion_imag
_atom_type_scat_source
C C 0.0033 0.0016 'International Tables Vol C Tables 4.2.6.8 and 6.1.1.4'
H H 0.0000 0.0000 'International Tables Vol C Tables 4.2.6.8 and 6.1.1.4'
N N 0.0061 0.0033 'International Tables Vol C Tables 4.2.6.8 and 6.1.1.4'
O O 0.0106 0.0060 'International Tables Vol C Tables 4.2.6.8 and 6.1.1.4'
S S 0.1246 0.1234 'International Tables Vol C Tables 4.2.6.8 and 6.1.1.4'
Cl Cl 0.1484 0.1585 'International Tables Vol C Tables 4.2.6.8 and 6.1.1.4'

loop_
_geom_angle_atom_site_label_1
_geom_angle_atom_site_label_2
_geom_angle_atom_site_label_3
_geom_angle
C9 C1 N1 111.54(17)
C9 C1 C2 122.39(17)
N1 C1 C2 125.10(17)
C3 C2 C7 118.93(18)
C3 C2 C1 124.63(18)
C7 C2 C1 115.98(17)
C4 C3 C2 120.2(2)
C4 C3 H3 119.9
C2 C3 H3 119.9
C3 C4 C5 120.4(2)
C3 C4 H4 119.8
C5 C4 H4 119.8
C6 C5 C4 120.2(2)
C6 C5 H5 119.9
C4 C5 H5 119.9
C5 C6 C7 120.0(2)
C5 C6 H6 120.0
C7 C6 H6 120.0
C6 C7 C2 120.08(19)
C6 C7 N2 122.01(18)
C2 C7 N2 117.81(17)
N2 C8 C9 108.20(15)
N2 C8 C19 110.85(16)
C9 C8 C19 111.75(16)
N2 C8 H9 108.7
C9 C8 H9 108.7
C19 C8 H9 108.7
C1 C9 C8 121.47(18)
C1 C9 C10 111.72(17)
C8 C9 C10 126.63(17)
C9 C10 C11 101.44(17)
C9 C10 H10A 111.5
C11 C10 H10A 111.5
C9 C10 H10B 111.5
C11 C10 H10B 111.5
H10A C10 H10B 109.3
N1 C11 C10 106.37(16)
N1 C11 H11A 110.5
C10 C11 H11A 110.5
N1 C11 H11B 110.5
C10 C11 H11B 110.5
H11A C11 H11B 108.6
C17 C12 C13 119.8(2)
C17 C12 S1 119.65(19)
C13 C12 S1 120.58(18)
C14 C13 C12 119.9(2)
C14 C13 H13 120.0
C12 C13 H13 120.0
C13 C14 C15 121.3(3)
C13 C14 H14 119.3
C15 C14 H14 119.3
C16 C15 C14 117.8(3)
C16 C15 C18 122.2(3)
C14 C15 C18 119.9(3)
C15 C16 C17 121.9(2)
C15 C16 H16 119.0
C17 C16 H16 119.0
C12 C17 C16 119.2(2)
C12 C17 H17 120.4
C16 C17 H17 120.4
C15 C18 H18A 109.5
C15 C18 H18B 109.5
H18A C18 H18B 109.5
C15 C18 H18C 109.5
H18A C18 H18C 109.5
H18B C18 H18C 109.5
C20 C19 C8 109.92(18)
C20 C19 H19A 109.7
C8 C19 H19A 109.7
C20 C19 H19B 109.7
C8 C19 H19B 109.7
H19A C19 H19B 108.2
O3 C20 O4 122.3(2)
O3 C20 C19 124.8(2)
O4 C20 C19 112.80(18)
O4 C21 H21A 109.5
O4 C21 H21B 109.5
H21A C21 H21B 109.5
O4 C21 H21C 109.5
H21A C21 H21C 109.5
H21B C21 H21C 109.5
O5 C22 O6 124.2(2)
O5 C22 N2 124.1(2)
O6 C22 N2 111.66(18)
O6 C23 C24 109.9(2)
O6 C23 H23A 109.7
C24 C23 H23A 109.7
O6 C23 H23B 109.7
C24 C23 H23B 109.7
H23A C23 H23B 108.2
C23 C24 H24A 109.5
C23 C24 H24B 109.5
H24A C24 H24B 109.5
C23 C24 H24C 109.5
H24A C24 H24C 109.5
H24B C24 H24C 109.5
C1 N1 C11 104.52(15)
C1 N1 S1 118.12(13)
C11 N1 S1 115.75(14)
C22 N2 C7 124.47(17)
C22 N2 C8 118.56(17)
C7 N2 C8 116.93(15)
C20 O4 C21 116.30(19)
C22 O6 C23 117.69(19)
O2 S1 O1 119.77(11)
O2 S1 N1 105.35(10)
O1 S1 N1 106.43(9)
O2 S1 C12 108.57(11)
O1 S1 C12 107.73(11)
N1 S1 C12 108.53(9)
Cl3 C25 Cl2 111.55(16)
Cl3 C25 Cl1 109.45(16)
Cl2 C25 Cl1 111.62(17)
Cl3 C25 H25 108.0
Cl2 C25 H25 108.0
Cl1 C25 H25 108.0

loop_
_geom_bond_atom_site_label_1
_geom_bond_atom_site_label_2
_geom_bond_distance
C1 C9 1.335(3)
C1 N1 1.456(2)
C1 C2 1.468(3)
C2 C3 1.401(3)
C2 C7 1.410(3)
C3 C4 1.385(3)
C3 H3 0.9300
C4 C5 1.387(3)
C4 H4 0.9300
C5 C6 1.386(3)
C5 H5 0.9300
C6 C7 1.389(3)
C6 H6 0.9300
C7 N2 1.439(3)
C8 N2 1.483(3)
C8 C9 1.506(3)
C8 C19 1.544(3)
C8 H9 0.9800
C9 C10 1.509(3)
C10 C11 1.530(3)
C10 H10A 0.9700
C10 H10B 0.9700
C11 N1 1.504(3)
C11 H11A 0.9700
C11 H11B 0.9700
C12 C17 1.386(3)
C12 C13 1.387(3)
C12 S1 1.770(2)
C13 C14 1.379(4)
C13 H13 0.9300
C14 C15 1.390(4)
C14 H14 0.9300
C15 C16 1.380(4)
C15 C18 1.513(4)
C16 C17 1.388(4)
C16 H16 0.9300
C17 H17 0.9300
C18 H18A 0.9600
C18 H18B 0.9600
C18 H18C 0.9600
C19 C20 1.508(3)
C19 H19A 0.9700
C19 H19B 0.9700
C20 O3 1.197(3)
C20 O4 1.328(3)
C21 O4 1.449(3)
C21 H21A 0.9600
C21 H21B 0.9600
C21 H21C 0.9600
C22 O5 1.217(3)
C22 O6 1.337(3)
C22 N2 1.366(3)
C23 O6 1.459(3)
C23 C24 1.471(4)
C23 H23A 0.9700
C23 H23B 0.9700
C24 H24A 0.9600
C24 H24B 0.9600
C24 H24C 0.9600
N1 S1 1.6705(18)
O1 S1 1.4325(18)
O2 S1 1.4319(17)
C25 Cl3 1.740(3)
C25 Cl2 1.742(3)
C25 Cl1 1.758(3)
C25 H25 0.9800

loop_
_geom_torsion_atom_site_label_1
_geom_torsion_atom_site_label_2
_geom_torsion_atom_site_label_3
_geom_torsion_atom_site_label_4
_geom_torsion
C9 C1 C2 C3 -157.0(2)
N1 C1 C2 C3 10.7(3)
C9 C1 C2 C7 15.2(3)
N1 C1 C2 C7 -177.08(18)
C7 C2 C3 C4 -0.9(3)
C1 C2 C3 C4 171.0(2)
C2 C3 C4 C5 -2.8(4)
C3 C4 C5 C6 3.2(4)
C4 C5 C6 C7 0.2(4)
C5 C6 C7 C2 -4.0(3)
C5 C6 C7 N2 179.5(2)
C3 C2 C7 C6 4.3(3)
C1 C2 C7 C6 -168.35(19)
C3 C2 C7 N2 -179.06(18)
C1 C2 C7 N2 8.3(3)
N1 C1 C9 C8 -175.14(17)
C2 C1 C9 C8 -5.9(3)
N1 C1 C9 C10 0.3(2)
C2 C1 C9 C10 169.52(18)
N2 C8 C9 C1 -24.0(3)
C19 C8 C9 C1 98.4(2)
N2 C8 C9 C10 161.35(19)
C19 C8 C9 C10 -76.3(3)
C1 C9 C10 C11 -12.8(2)
C8 C9 C10 C11 162.3(2)
C9 C10 C11 N1 19.9(2)
C17 C12 C13 C14 -0.8(4)
S1 C12 C13 C14 179.4(2)
C12 C13 C14 C15 -0.6(4)
C13 C14 C15 C16 1.6(4)
C13 C14 C15 C18 -179.7(3)
C14 C15 C16 C17 -1.1(5)
C18 C15 C16 C17 -179.9(3)
C13 C12 C17 C16 1.3(4)
S1 C12 C17 C16 -179.0(2)
C15 C16 C17 C12 -0.3(5)
N2 C8 C19 C20 -60.7(2)
C9 C8 C19 C20 178.50(17)
C8 C19 C20 O3 -69.8(3)
C8 C19 C20 O4 106.8(2)
C9 C1 N1 C11 12.8(2)
C2 C1 N1 C11 -156.11(19)
C9 C1 N1 S1 -117.55(17)
C2 C1 N1 S1 73.6(2)
C10 C11 N1 C1 -20.3(2)
C10 C11 N1 S1 111.38(17)
O5 C22 N2 C7 176.6(2)
O6 C22 N2 C7 -4.2(3)
O5 C22 N2 C8 -5.5(3)
O6 C22 N2 C8 173.68(17)
C6 C7 N2 C22 -46.4(3)
C2 C7 N2 C22 137.0(2)
C6 C7 N2 C8 135.7(2)
C2 C7 N2 C8 -40.9(2)
C9 C8 N2 C22 -131.26(19)
C19 C8 N2 C22 105.9(2)
C9 C8 N2 C7 46.7(2)
C19 C8 N2 C7 -76.1(2)
O3 C20 O4 C21 -1.3(4)
C19 C20 O4 C21 -178.1(2)
O5 C22 O6 C23 -8.3(4)
N2 C22 O6 C23 172.5(2)
C24 C23 O6 C22 -93.7(3)
C1 N1 S1 O2 173.75(15)
C11 N1 S1 O2 48.77(16)
C1 N1 S1 O1 -58.09(17)
C11 N1 S1 O1 176.93(15)
C1 N1 S1 C12 57.62(17)
C11 N1 S1 C12 -67.36(16)
C17 C12 S1 O2 155.0(2)
C13 C12 S1 O2 -25.2(2)
C17 C12 S1 O1 23.9(2)
C13 C12 S1 O1 -156.4(2)
C17 C12 S1 N1 -91.0(2)
C13 C12 S1 N1 88.8(2)
